data_7235088
loop_
_publ_author_name
'Thomas-Gipson, Jintha'
'Beobide, Garikoitz'
'Castillo, Oscar'
'Luque, Antonio'
'Pascual-Colino, Jon'
'P\'erez-Y\'a\~nez, Sonia'
'Rom\'an, Pascual'

_publ_section_title
;
 Providing evidence for the requirements to achieve supramolecular
 materials based on metal--nucleobase entities
;
_journal_issue 18
_journal_name_full CrystEngComm
_journal_page_first 2528
_journal_paper_doi 10.1039/C8CE00141C
_journal_volume 20
_journal_year 2018
_chemical_formula_iupac '[Co(C6H7N5)2(OH2)4]Cl2.2H2O'
_chemical_formula_moiety 'C12 H22 Co N10 O4, 2 Cl, 2(H2 O)'
_chemical_formula_sum 'C12 H26 Cl2 Co N10 O6'
_chemical_formula_weight 536.26
_chemical_name_systematic
; 
[tetraaquabis(9-methyladenine-kN7)cobalt(II)] chloride dihydrate
;
_space_group_IT_number 12
_space_group_name_Hall '-I 2y'
_space_group_name_H-M_alt 'I 1 2/m 1'
_symmetry_cell_setting monoclinic
_symmetry_space_group_name_Hall '-I 2y'
_symmetry_space_group_name_H-M 'I 1 2/m 1'
_atom_sites_solution_hydrogens geom
_atom_sites_solution_primary direct
_atom_sites_solution_secondary difmap
_audit_creation_method SHELXL
_audit_update_record
;
2018-01-29 deposited with the CCDC.
2018-04-16 downloaded from the CCDC.
;
_cell_angle_alpha 90.00
_cell_angle_beta 109.960(14)
_cell_angle_gamma 90.00
_cell_formula_units_Z 2
_cell_length_a 11.3880(14)
_cell_length_b 6.7307(7)
_cell_length_c 14.9009(19)
_cell_measurement_reflns_used 3999
_cell_measurement_temperature 100(2)
_cell_measurement_theta_max 26.99
_cell_measurement_theta_min 1.96
_cell_measurement_wavelength 0.71073
_cell_volume 1073.5(2)
_computing_cell_refinement 'CrysAlis CCD (Oxford Diffraction, 2003)'
_computing_data_collection 'CrysAlis CCD (Oxford Diffraction, 2003)'
_computing_data_reduction 'CrysAlis RED (Oxford Diffraction, 2003)'
_computing_molecular_graphics 'Ortep-3 (Farrugia, 1997)'
_computing_publication_material 'WinGX (Farrugia, 1999)'
_computing_structure_refinement 'SHELXL-97 (Sheldrick, 1997)'
_computing_structure_solution 'Sir92 (Altomare et al., 1993)'
_diffrn_ambient_temperature 100(2)
_diffrn_measured_fraction_theta_full 1.000
_diffrn_measured_fraction_theta_max 0.933
_diffrn_measurement_device_type Xcalibur
_diffrn_measurement_method \w
_diffrn_radiation_monochromator graphite
_diffrn_radiation_source 'fine-focus sealed tube'
_diffrn_radiation_type MoK\a
_diffrn_radiation_wavelength 0.71073
_diffrn_reflns_av_R_equivalents 0.0217
_diffrn_reflns_av_unetI/netI 0.0242
_diffrn_reflns_limit_h_max 14
_diffrn_reflns_limit_h_min -14
_diffrn_reflns_limit_k_max 8
_diffrn_reflns_limit_k_min -8
_diffrn_reflns_limit_l_max 19
_diffrn_reflns_limit_l_min -13
_diffrn_reflns_number 4071
_diffrn_reflns_theta_full 25.242
_diffrn_reflns_theta_max 28.046
_diffrn_reflns_theta_min 1.961
_diffrn_standards_decay_% 0
_diffrn_standards_interval_count 0
_diffrn_standards_interval_time 0
_diffrn_standards_number 0
_exptl_absorpt_coefficient_mu 1.101
_exptl_absorpt_correction_T_max 0.968
_exptl_absorpt_correction_T_min 0.939
_exptl_absorpt_correction_type numerical
_exptl_absorpt_process_details 'CrysAlis RED (Oxford Diffraction, 2003)'
_exptl_crystal_colour green
_exptl_crystal_density_diffrn 1.659
_exptl_crystal_density_meas ?
_exptl_crystal_description prism
_exptl_crystal_F_000 554
_exptl_crystal_size_max 0.18
_exptl_crystal_size_mid 0.12
_exptl_crystal_size_min 0.08
_refine_diff_density_max 0.348
_refine_diff_density_min -0.406
_refine_diff_density_rms 0.060
_refine_ls_extinction_method none
_refine_ls_goodness_of_fit_ref 1.070
_refine_ls_hydrogen_treatment constr
_refine_ls_matrix_type full
_refine_ls_number_parameters 93
_refine_ls_number_reflns 1319
_refine_ls_number_restraints 0
_refine_ls_restrained_S_all 1.070
_refine_ls_R_factor_all 0.0287
_refine_ls_R_factor_gt 0.0260
_refine_ls_shift/su_max 0.000
_refine_ls_shift/su_mean 0.000
_refine_ls_structure_factor_coef Fsqd
_refine_ls_weighting_details 'w=1/[\s^2^(Fo^2^)+(0.0232P)^2^+1.4638P] where P=(Fo^2^+2Fc^2^)/3'
_refine_ls_weighting_scheme calc
_refine_ls_wR_factor_gt 0.0600
_refine_ls_wR_factor_ref 0.0618
_reflns_number_gt 1214
_reflns_number_total 1319
_reflns_threshold_expression >2sigma(I)
_cod_data_source_file c8ce00141c2.cif
_cod_data_source_block compound4
_cod_depositor_comments
;
The following automatic conversions were performed:

'_exptl_crystal_density_meas' value 'not measured' was changed to '?'
- the value is perceived as not measured.

Automatic conversion script
Id: cif_fix_values 5376 2017-05-30 11:51:03Z andrius 
;
_cod_original_sg_symbol_H-M 'I 2/m'
_cod_database_code 7235088

loop_
_symmetry_equiv_pos_as_xyz
'x, y, z'
'-x, y, -z'
'x+1/2, y+1/2, z+1/2'
'-x+1/2, y+1/2, -z+1/2'
'-x, -y, -z'
'x, -y, z'
'-x+1/2, -y+1/2, -z+1/2'
'x+1/2, -y+1/2, z+1/2'

loop_
_atom_site_label
_atom_site_type_symbol
_atom_site_fract_x
_atom_site_fract_y
_atom_site_fract_z
_atom_site_U_iso_or_equiv
_atom_site_adp_type
_atom_site_occupancy
_atom_site_site_symmetry_order
_atom_site_calc_flag
_atom_site_refinement_flags_posn
_atom_site_refinement_flags_adp
_atom_site_refinement_flags_occupancy
Co1 Co 1.000000 0.500000 0.500000 0.00977(12) Uani 1 4 d S T P
N1 N 0.61266(16) 0.500000 0.61859(13) 0.0151(4) Uani 1 2 d S T P
C2 C 0.6467(2) 0.500000 0.71341(16) 0.0186(5) Uani 1 2 d S T P
H2 H 0.580063 0.500000 0.738101 0.022 Uiso 1 2 calc R U P
N3 N 0.76188(17) 0.500000 0.77903(13) 0.0160(4) Uani 1 2 d S T P
C4 C 0.84948(19) 0.500000 0.73656(15) 0.0116(4) Uani 1 2 d S T P
C5 C 0.82885(19) 0.500000 0.63873(15) 0.0104(4) Uani 1 2 d S T P
C6 C 0.70212(19) 0.500000 0.57689(15) 0.0124(4) Uani 1 2 d S T P
N6 N 0.66228(16) 0.500000 0.48166(13) 0.0152(4) Uani 1 2 d S T P
H6A H 0.581679 0.500000 0.448998 0.018 Uiso 1 2 calc R U P
H6B H 0.716607 0.500000 0.451507 0.018 Uiso 1 2 calc R U P
N7 N 0.94402(16) 0.500000 0.62387(13) 0.0113(4) Uani 1 2 d S T P
C8 C 1.0288(2) 0.500000 0.71070(15) 0.0122(4) Uani 1 2 d S T P
H8 H 1.116244 0.500000 0.722798 0.015 Uiso 1 2 calc R U P
N9 N 0.97719(16) 0.500000 0.78100(13) 0.0117(4) Uani 1 2 d S T P
C9 C 1.0453(2) 0.500000 0.88411(16) 0.0195(5) Uani 1 2 d S T P
H9A H 1.130068 0.449126 0.896576 0.029 Uiso 0.5 1 calc R U P
H9B H 1.001724 0.415019 0.915982 0.029 Uiso 0.5 1 calc R U P
H9C H 1.049786 0.635855 0.908715 0.029 Uiso 0.5 1 calc R U P
O1W O 0.86526(9) 0.71786(17) 0.43954(7) 0.0142(2) Uani 1 1 d . . .
H1A H 0.863100 0.789300 0.382900 0.021 Uiso 1 1 d . U .
H1B H 0.859500 0.794400 0.483500 0.021 Uiso 1 1 d . U .
Cl1 Cl 1.12595(5) 1.000000 0.72021(4) 0.01453(13) Uani 1 2 d S T P
O2W O 0.84642(14) 1.000000 0.56940(11) 0.0154(3) Uani 1 2 d S T P
H2A H 0.791900 1.000000 0.602400 0.023 Uiso 1 2 d S U P
H2B H 0.918400 1.000000 0.615100 0.023 Uiso 1 2 d S U P

loop_
_atom_site_aniso_label
_atom_site_aniso_U_11
_atom_site_aniso_U_22
_atom_site_aniso_U_33
_atom_site_aniso_U_23
_atom_site_aniso_U_13
_atom_site_aniso_U_12
Co1 0.0081(2) 0.0122(2) 0.0097(2) 0.000 0.00396(16) 0.000
N1 0.0079(8) 0.0256(11) 0.0122(9) 0.000 0.0041(7) 0.000
C2 0.0121(10) 0.0305(14) 0.0146(11) 0.000 0.0064(9) 0.000
N3 0.0121(9) 0.0253(11) 0.0114(9) 0.000 0.0052(7) 0.000
C4 0.0102(10) 0.0126(11) 0.0116(10) 0.000 0.0030(8) 0.000
C5 0.0091(9) 0.0117(10) 0.0106(10) 0.000 0.0036(8) 0.000
C6 0.0111(10) 0.0131(11) 0.0125(10) 0.000 0.0033(8) 0.000
N6 0.0070(8) 0.0280(11) 0.0105(9) 0.000 0.0027(7) 0.000
N7 0.0079(8) 0.0137(9) 0.0127(9) 0.000 0.0039(7) 0.000
C8 0.0099(10) 0.0137(11) 0.0131(10) 0.000 0.0042(8) 0.000
N9 0.0090(8) 0.0158(9) 0.0093(9) 0.000 0.0020(7) 0.000
C9 0.0149(11) 0.0309(14) 0.0098(11) 0.000 0.0003(9) 0.000
O1W 0.0152(5) 0.0174(6) 0.0116(5) 0.0008(4) 0.0066(4) 0.0018(4)
Cl1 0.0127(2) 0.0188(3) 0.0130(3) 0.000 0.0055(2) 0.000
O2W 0.0156(8) 0.0203(9) 0.0113(8) 0.000 0.0057(6) 0.000

loop_
_atom_type_symbol
_atom_type_description
_atom_type_scat_dispersion_real
_atom_type_scat_dispersion_imag
_atom_type_scat_source
C C 0.0033 0.0016 'International Tables Vol C Tables 4.2.6.8 and 6.1.1.4'
H H 0.0000 0.0000 'International Tables Vol C Tables 4.2.6.8 and 6.1.1.4'
N N 0.0061 0.0033 'International Tables Vol C Tables 4.2.6.8 and 6.1.1.4'
O O 0.0106 0.0060 'International Tables Vol C Tables 4.2.6.8 and 6.1.1.4'
Co Co 0.3494 0.9721 'International Tables Vol C Tables 4.2.6.8 and 6.1.1.4'
Cl Cl 0.1484 0.1585 'International Tables Vol C Tables 4.2.6.8 and 6.1.1.4'

loop_
_geom_angle_atom_site_label_1
_geom_angle_atom_site_label_2
_geom_angle_atom_site_label_3
_geom_angle
_geom_angle_site_symmetry_1
_geom_angle_site_symmetry_3
O1W Co1 O1W 180.0 2_756 6_565
O1W Co1 O1W 89.06(6) 2_756 5_766
O1W Co1 O1W 90.95(6) 6_565 5_766
O1W Co1 O1W 90.95(6) 2_756 .
O1W Co1 O1W 89.05(6) 6_565 .
O1W Co1 O1W 180.0 5_766 .
O1W Co1 N7 91.10(4) 2_756 .
O1W Co1 N7 88.90(4) 6_565 .
O1W Co1 N7 91.10(4) 5_766 .
O1W Co1 N7 88.90(4) . .
O1W Co1 N7 88.90(4) 2_756 5_766
O1W Co1 N7 91.10(4) 6_565 5_766
O1W Co1 N7 88.90(4) 5_766 5_766
O1W Co1 N7 91.10(4) . 5_766
N7 Co1 N7 180.0 . 5_766
C2 N1 C6 119.45(18) . .
N1 C2 N3 129.2(2) . .
N1 C2 H2 115.4 . .
N3 C2 H2 115.4 . .
C2 N3 C4 110.66(18) . .
N3 C4 N9 127.0(2) . .
N3 C4 C5 127.0(2) . .
N9 C4 C5 106.01(18) . .
C4 C5 N7 109.39(18) . .
C4 C5 C6 116.64(19) . .
N7 C5 C6 134.0(2) . .
N6 C6 N1 116.70(19) . .
N6 C6 C5 126.2(2) . .
N1 C6 C5 117.12(19) . .
C6 N6 H6A 120.0 . .
C6 N6 H6B 120.0 . .
H6A N6 H6B 120.0 . .
C8 N7 C5 104.75(17) . .
C8 N7 Co1 120.57(14) . .
C5 N7 Co1 134.69(14) . .
N7 C8 N9 112.90(18) . .
N7 C8 H8 123.6 . .
N9 C8 H8 123.6 . .
C8 N9 C4 106.95(17) . .
C8 N9 C9 126.30(18) . .
C4 N9 C9 126.75(18) . .
N9 C9 H9A 109.5 . .
N9 C9 H9B 109.5 . .
H9A C9 H9B 109.5 . .
N9 C9 H9C 109.5 . .
H9A C9 H9C 109.5 . .
H9B C9 H9C 109.5 . .
N9 C9 H9A 109.5(3) . 6_565
H9B C9 H9A 137.8 . 6_565
N9 C9 H9B 109.5(4) . 6_565
H9A C9 H9B 137.8 . 6_565
H9A C9 H9B 109.5 6_565 6_565
N9 C9 H9C 109.47(12) . 6_565
H9C C9 H9C 137.8 . 6_565
H9A C9 H9C 109.5 6_565 6_565
H9B C9 H9C 109.5 6_565 6_565
Co1 O1W H1A 121.5 . .
Co1 O1W H1B 109.3 . .
H1A O1W H1B 112.7 . .
H2A O2W H2B 102.2 . .

loop_
_geom_bond_atom_site_label_1
_geom_bond_atom_site_label_2
_geom_bond_distance
_geom_bond_site_symmetry_2
Co1 O1W 2.0911(11) 2_756
Co1 O1W 2.0911(11) 6_565
Co1 O1W 2.0911(11) 5_766
Co1 O1W 2.0911(11) .
Co1 N7 2.1486(18) .
Co1 N7 2.1487(18) 5_766
N1 C2 1.331(3) .
N1 C6 1.362(3) .
C2 N3 1.342(3) .
C2 H2 0.9500 .
N3 C4 1.351(3) .
C4 N9 1.377(3) .
C4 C5 1.395(3) .
C5 N7 1.403(3) .
C5 C6 1.423(3) .
C6 N6 1.334(3) .
N6 H6A 0.8800 .
N6 H6B 0.8800 .
N7 C8 1.324(3) .
C8 N9 1.364(3) .
C8 H8 0.9500 .
N9 C9 1.466(3) .
C9 H9A 0.9800 .
C9 H9B 0.9800 .
C9 H9C 0.9800 .
C9 H9A 0.980(13) 6_565
C9 H9B 0.980(18) 6_565
C9 H9C 0.980(5) 6_565
O1W H1A 0.9643 .
O1W H1B 0.8533 .
O2W H2A 0.9142 .
O2W H2B 0.8686 .

loop_
_geom_hbond_atom_site_label_D
_geom_hbond_atom_site_label_H
_geom_hbond_atom_site_label_A
_geom_hbond_distance_DH
_geom_hbond_distance_HA
_geom_hbond_distance_DA
_geom_hbond_angle_DHA
_geom_hbond_site_symmetry_A
N6 H6A N1 0.88 2.10 2.973(3) 175.5 5_666
N6 H6B O1W 0.88 2.29 2.9796(19) 134.9 .
N6 H6B O1W 0.88 2.29 2.9796(19) 134.9 6_565
O1W H1A Cl1 0.96 2.13 3.0733(12) 167.2 5_776
O1W H1B O2W 0.85 1.93 2.7713(15) 171.2 .
O2W H2A N3 0.91 2.06 2.920(2) 156.6 7_666
O2W H2B Cl1 0.87 2.35 3.2092(17) 171.4 .
N6 H6A N1 0.88 2.10 2.973(3) 175.5 5_666
N6 H6B O1W 0.88 2.29 2.9796(19) 134.9 .
N6 H6B O1W 0.88 2.29 2.9796(19) 134.9 6_565
O1W H1A Cl1 0.96 2.13 3.0733(12) 167.2 5_776
O1W H1B O2W 0.85 1.93 2.7713(15) 171.2 .
O2W H2A N3 0.91 2.06 2.920(2) 156.6 7_666
O2W H2B Cl1 0.87 2.35 3.2092(17) 171.4 .
